data_1506963
loop_
_publ_author_name
'Overman, Larry E.'
'Velthuisen, Emile J.'

_publ_section_title
;
 Stereocontrolled construction of either stereoisomer of
 12-oxatricyclo[6.3.1.0(2,7)]dodecanes using Prins-pinacol reactions.
;
_journal_issue 21
_journal_name_full 'Organic letters'
_journal_page_first 3853
_journal_page_last 3856
_journal_paper_doi 10.1021/ol0482745
_journal_volume 6
_journal_year 2004
_chemical_formula_sum 'C23 H32 N2 O3 S3'
_chemical_formula_weight 480.69
_chemical_name_systematic
; 

 ? 

;
_space_group_IT_number 15
_symmetry_cell_setting monoclinic
_symmetry_space_group_name_Hall '-C 2yc'
_symmetry_space_group_name_H-M 'C 1 2/c 1'
_atom_sites_solution_hydrogens geom
_atom_sites_solution_primary direct
_atom_sites_solution_secondary difmap
_audit_creation_method SHELXTL
_cell_angle_alpha 90.00
_cell_angle_beta 97.8190(10)
_cell_angle_gamma 90.00
_cell_formula_units_Z 32
_cell_length_a 61.439(2)
_cell_length_b 10.1168(4)
_cell_length_c 31.4020(12)
_cell_measurement_temperature 163(2)
_cell_volume 19337.0(12)
_computing_cell_refinement 'Bruker SMART/SAINT'
_computing_data_collection 'Bruker SMART'
_computing_data_reduction 'Bruker SAINT'
_computing_molecular_graphics 'Bruker SHELXTL'
_computing_publication_material 'Bruker SHELXTL'
_computing_structure_refinement 'Bruker SHELXTL'
_computing_structure_solution 'Bruker SHELXTL'
_diffrn_ambient_temperature 163(2)
_diffrn_measured_fraction_theta_full 0.996
_diffrn_measured_fraction_theta_max 0.996
_diffrn_measurement_device_type 'CCD area detector'
_diffrn_measurement_method 'omega scans'
_diffrn_radiation_monochromator graphite
_diffrn_radiation_source 'sealed tube'
_diffrn_radiation_type MoK\a
_diffrn_radiation_wavelength 0.71073
_diffrn_reflns_av_R_equivalents 0.0713
_diffrn_reflns_av_sigmaI/netI 0.0577
_diffrn_reflns_limit_h_max 76
_diffrn_reflns_limit_h_min -76
_diffrn_reflns_limit_k_max 12
_diffrn_reflns_limit_k_min -12
_diffrn_reflns_limit_l_max 39
_diffrn_reflns_limit_l_min -39
_diffrn_reflns_number 90358
_diffrn_reflns_theta_full 26.37
_diffrn_reflns_theta_max 26.37
_diffrn_reflns_theta_min 0.67
_diffrn_standards_decay_% '< 1.0'
_diffrn_standards_interval_count 'initial 50 frames recollected'
_diffrn_standards_number '50 frames'
_exptl_absorpt_coefficient_mu 0.334
_exptl_absorpt_correction_T_max 0.9424
_exptl_absorpt_correction_T_min 0.9123
_exptl_absorpt_correction_type multi-scan
_exptl_absorpt_process_details 'Bruker SADABS'
_exptl_crystal_colour colorless
_exptl_crystal_density_diffrn 1.321
_exptl_crystal_density_meas ?
_exptl_crystal_density_method 'not measured'
_exptl_crystal_description prism
_exptl_crystal_F_000 8192
_exptl_crystal_size_max 0.28
_exptl_crystal_size_mid 0.27
_exptl_crystal_size_min 0.18
_refine_diff_density_max 0.402
_refine_diff_density_min -0.405
_refine_diff_density_rms 0.064
_refine_ls_extinction_method none
_refine_ls_goodness_of_fit_ref 1.031
_refine_ls_hydrogen_treatment mixed
_refine_ls_matrix_type full
_refine_ls_number_parameters 1133
_refine_ls_number_reflns 19720
_refine_ls_number_restraints 0
_refine_ls_restrained_S_all 1.031
_refine_ls_R_factor_all 0.0917
_refine_ls_R_factor_gt 0.0473
_refine_ls_shift/su_max 0.001
_refine_ls_shift/su_mean 0.000
_refine_ls_structure_factor_coef Fsqd
_refine_ls_weighting_details 'calc w=1/[\s^2^(Fo^2^)+(0.0386P)^2^+43.5873P] where P=(Fo^2^+2Fc^2^)/3'
_refine_ls_weighting_scheme calc
_refine_ls_wR_factor_gt 0.1009
_refine_ls_wR_factor_ref 0.1223
_reflns_number_gt 12962
_reflns_number_total 19720
_reflns_threshold_expression >2sigma(I)
_cod_data_source_file ol0482745si20040830_022042.cif
_cod_data_source_block leo149
_cod_depositor_comments
;
The following automatic conversions were performed:

'_symmetry_cell_setting' value 'Monoclinic' changed to 'monoclinic'
according to /home/saulius/struct/CIF-dictionaries/cif_core.dic
dictionary named 'cif_core.dic' version 2.4.1 from 2010-06-29.

Automatic conversion script
Id: cif_fix_values 1715 2011-07-08 13:25:40Z adriana 

The following automatic conversions were performed:

'_exptl_crystal_density_meas' value 'none' was changed to '?' - the
value is perceived as not measured.

Automatic conversion script
Id: cif_fix_values 3008 2015-01-20 13:52:24Z robertas 
;
_cod_original_cell_volume 19336.9(13)
_cod_original_sg_symbol_H-M C2/c
_cod_database_code 1506963

loop_
_symmetry_equiv_pos_as_xyz
'x, y, z'
'-x, y, -z+1/2'
'x+1/2, y+1/2, z'
'-x+1/2, y+1/2, -z+1/2'
'-x, -y, -z'
'x, -y, z-1/2'
'-x+1/2, -y+1/2, -z'
'x+1/2, -y+1/2, z-1/2'

loop_
_atom_site_label
_atom_site_type_symbol
_atom_site_fract_x
_atom_site_fract_y
_atom_site_fract_z
_atom_site_U_iso_or_equiv
_atom_site_adp_type
_atom_site_occupancy
_atom_site_symmetry_multiplicity
_atom_site_calc_flag
_atom_site_refinement_flags
S1 S 0.213615(11) 0.50090(8) 0.31664(3) 0.03032(17) Uani 1 1 d .
S2 S 0.179231(13) 0.68286(7) 0.27015(3) 0.03159(18) Uani 1 1 d .
S3 S 0.172238(12) 0.05675(8) 0.41046(2) 0.02990(17) Uani 1 1 d .
O1 O 0.16236(3) 0.43575(19) 0.22652(6) 0.0279(4) Uani 1 1 d .
O2 O 0.15764(4) 0.0073(2) 0.43893(6) 0.0385(5) Uani 1 1 d .
O3 O 0.19175(3) -0.0148(2) 0.40539(7) 0.0402(5) Uani 1 1 d .
N1 N 0.16672(4) 0.1257(2) 0.33102(7) 0.0245(5) Uani 1 1 d .
N2 N 0.15681(4) 0.0613(2) 0.36341(8) 0.0268(5) Uani 1 1 d .
H2 H 0.1453(5) 0.089(3) 0.3662(9) 0.023(8) Uiso 1 1 d .
C1 C 0.18361(4) 0.4220(3) 0.25153(9) 0.0254(6) Uani 1 1 d .
H1A H 0.1954 0.4441 0.2336 0.031 Uiso 1 1 calc R
C2 C 0.18518(4) 0.5150(3) 0.29063(9) 0.0246(6) Uani 1 1 d .
C3 C 0.16826(4) 0.4703(3) 0.31953(9) 0.0245(6) Uani 1 1 d .
H3A H 0.1736 0.3894 0.3354 0.029 Uiso 1 1 calc R
H3B H 0.1664 0.5402 0.3408 0.029 Uiso 1 1 calc R
C4 C 0.14617(4) 0.4423(3) 0.29211(9) 0.0261(6) Uani 1 1 d .
H4A H 0.1388 0.5276 0.2840 0.031 Uiso 1 1 calc R
H4B H 0.1367 0.3929 0.3097 0.031 Uiso 1 1 calc R
C5 C 0.14801(4) 0.3633(3) 0.25114(9) 0.0269(6) Uani 1 1 d .
C6 C 0.16067(4) 0.2291(3) 0.25987(9) 0.0241(6) Uani 1 1 d .
C7 C 0.15603(5) 0.1351(3) 0.22096(9) 0.0295(7) Uani 1 1 d .
H7A H 0.1405 0.1058 0.2182 0.035 Uiso 1 1 calc R
H7B H 0.1581 0.1839 0.1945 0.035 Uiso 1 1 calc R
C8 C 0.17104(5) 0.0135(3) 0.22511(10) 0.0343(7) Uani 1 1 d .
H8A H 0.1707 -0.0284 0.1965 0.041 Uiso 1 1 calc R
H8B H 0.1654 -0.0515 0.2445 0.041 Uiso 1 1 calc R
C9 C 0.19504(5) 0.0482(3) 0.24285(10) 0.0320(7) Uani 1 1 d .
H9A H 0.1980 0.0250 0.2737 0.038 Uiso 1 1 calc R
H9B H 0.2052 -0.0035 0.2274 0.038 Uiso 1 1 calc R
C10 C 0.19905(5) 0.1953(3) 0.23712(10) 0.0296(7) Uani 1 1 d .
H10A H 0.1950 0.2199 0.2066 0.036 Uiso 1 1 calc R
H10B H 0.2148 0.2154 0.2455 0.036 Uiso 1 1 calc R
C11 C 0.18530(4) 0.2752(3) 0.26493(9) 0.0248(6) Uani 1 1 d .
H11A H 0.1919 0.2683 0.2958 0.030 Uiso 1 1 calc R
C12 C 0.12570(5) 0.3535(3) 0.22378(10) 0.0353(7) Uani 1 1 d .
H12A H 0.1191 0.4417 0.2201 0.053 Uiso 1 1 calc R
H12B H 0.1161 0.2958 0.2380 0.053 Uiso 1 1 calc R
H12C H 0.1275 0.3167 0.1956 0.053 Uiso 1 1 calc R
C13 C 0.15356(4) 0.1615(3) 0.29840(9) 0.0233(6) Uani 1 1 d .
H13A H 0.1383 0.1446 0.2983 0.028 Uiso 1 1 calc R
C14 C 0.17967(4) 0.2188(3) 0.42613(9) 0.0251(6) Uani 1 1 d .
C15 C 0.16505(4) 0.2942(3) 0.44565(9) 0.0290(7) Uani 1 1 d .
H15A H 0.1512 0.2591 0.4501 0.035 Uiso 1 1 calc R
C16 C 0.17089(5) 0.4212(3) 0.45860(10) 0.0334(7) Uani 1 1 d .
H16A H 0.1608 0.4737 0.4717 0.040 Uiso 1 1 calc R
C17 C 0.19117(5) 0.4737(3) 0.45283(10) 0.0350(7) Uani 1 1 d .
C18 C 0.20567(5) 0.3949(3) 0.43357(9) 0.0331(7) Uani 1 1 d .
H18A H 0.2197 0.4289 0.4298 0.040 Uiso 1 1 calc R
C19 C 0.20001(5) 0.2682(3) 0.41987(9) 0.0300(7) Uani 1 1 d .
H19A H 0.2099 0.2158 0.4063 0.036 Uiso 1 1 calc R
C20 C 0.19744(7) 0.6121(4) 0.46763(13) 0.0613(11) Uani 1 1 d .
H20A H 0.1853 0.6522 0.4803 0.092 Uiso 1 1 calc R
H20B H 0.2005 0.6651 0.4430 0.092 Uiso 1 1 calc R
H20C H 0.2106 0.6089 0.4892 0.092 Uiso 1 1 calc R
C21 C 0.21405(5) 0.6262(3) 0.35797(10) 0.0338(7) Uani 1 1 d .
H21A H 0.2029 0.6038 0.3767 0.041 Uiso 1 1 calc R
H21B H 0.2286 0.6248 0.3759 0.041 Uiso 1 1 calc R
C22 C 0.20967(5) 0.7641(3) 0.34068(11) 0.0372(8) Uani 1 1 d .
H22A H 0.2199 0.7841 0.3197 0.045 Uiso 1 1 calc R
H22B H 0.2125 0.8284 0.3646 0.045 Uiso 1 1 calc R
C23 C 0.18603(5) 0.7792(3) 0.31892(10) 0.0357(7) Uani 1 1 d .
H23A H 0.1833 0.8736 0.3119 0.043 Uiso 1 1 calc R
H23B H 0.1760 0.7530 0.3396 0.043 Uiso 1 1 calc R
S4 S 0.207566(12) 0.71887(8) 0.16342(3) 0.03379(18) Uani 1 1 d .
S5 S 0.241877(13) 0.61432(8) 0.11108(3) 0.03672(19) Uani 1 1 d .
S6 S 0.130198(12) 0.98414(9) 0.05301(3) 0.0418(2) Uani 1 1 d .
O4 O 0.24261(3) 0.8965(2) 0.07858(6) 0.0276(4) Uani 1 1 d .
O5 O 0.11286(3) 0.9826(3) 0.01715(8) 0.0526(7) Uani 1 1 d .
O6 O 0.12792(4) 1.0635(3) 0.08930(8) 0.0593(7) Uani 1 1 d .
N3 N 0.17160(4) 1.0260(3) 0.05850(8) 0.0319(6) Uani 1 1 d .
N4 N 0.15145(4) 1.0376(3) 0.03145(9) 0.0360(7) Uani 1 1 d .
H4 H 0.1509(5) 1.018(3) 0.0062(10) 0.032(9) Uiso 1 1 d .
C1B C 0.23153(4) 0.8830(3) 0.11581(9) 0.0253(6) Uani 1 1 d .
H1BA H 0.2422 0.8972 0.1424 0.030 Uiso 1 1 calc R
C2B C 0.22151(4) 0.7429(3) 0.11639(9) 0.0286(7) Uani 1 1 d .
C3B C 0.20386(5) 0.7310(3) 0.07659(10) 0.0326(7) Uani 1 1 d .
H3BA H 0.1998 0.6369 0.0718 0.039 Uiso 1 1 calc R
H3BB H 0.1905 0.7800 0.0818 0.039 Uiso 1 1 calc R
C4B C 0.21230(5) 0.7862(3) 0.03651(9) 0.0328(7) Uani 1 1 d .
H4BA H 0.1996 0.8002 0.0140 0.039 Uiso 1 1 calc R
H4BB H 0.2219 0.7192 0.0256 0.039 Uiso 1 1 calc R
C5B C 0.22511(4) 0.9164(3) 0.04355(9) 0.0287(7) Uani 1 1 d .
C6B C 0.21154(4) 1.0288(3) 0.06221(9) 0.0262(6) Uani 1 1 d .
C7B C 0.22155(5) 1.1661(3) 0.05606(10) 0.0332(7) Uani 1 1 d .
H7BA H 0.2375 1.1638 0.0668 0.040 Uiso 1 1 calc R
H7BB H 0.2199 1.1873 0.0250 0.040 Uiso 1 1 calc R
C8B C 0.21062(6) 1.2749(3) 0.07979(10) 0.0398(8) Uani 1 1 d .
H8BA H 0.2198 1.3557 0.0811 0.048 Uiso 1 1 calc R
H8BB H 0.1961 1.2964 0.0634 0.048 Uiso 1 1 calc R
C9B C 0.20751(5) 1.2336(3) 0.12560(10) 0.0364(7) Uani 1 1 d .
H9BA H 0.2118 1.3077 0.1456 0.044 Uiso 1 1 calc R
H9BB H 0.1918 1.2133 0.1266 0.044 Uiso 1 1 calc R
C10B C 0.22135(5) 1.1132(3) 0.13983(9) 0.0305(7) Uani 1 1 d .
H10C H 0.2198 1.0919 0.1700 0.037 Uiso 1 1 calc R
H10D H 0.2370 1.1330 0.1384 0.037 Uiso 1 1 calc R
C11B C 0.21426(4) 0.9941(3) 0.11126(8) 0.0242(6) Uani 1 1 d .
H11B H 0.2001 0.9589 0.1187 0.029 Uiso 1 1 calc R
C12B C 0.23514(5) 0.9513(3) 0.00350(10) 0.0373(8) Uani 1 1 d .
H12D H 0.2432 0.8748 -0.0055 0.056 Uiso 1 1 calc R
H12E H 0.2453 1.0257 0.0097 0.056 Uiso 1 1 calc R
H12F H 0.2235 0.9759 -0.0196 0.056 Uiso 1 1 calc R
C13B C 0.18847(5) 1.0330(3) 0.03943(9) 0.0292(7) Uani 1 1 d .
H13B H 0.1864 1.0414 0.0090 0.035 Uiso 1 1 calc R
C14B C 0.13594(5) 0.8213(3) 0.07033(10) 0.0370(8) Uani 1 1 d .
C15B C 0.13238(5) 0.7183(4) 0.04124(11) 0.0435(8) Uani 1 1 d .
H15B H 0.1258 0.7337 0.0125 0.052 Uiso 1 1 calc R
C16B C 0.13869(6) 0.5911(4) 0.05514(12) 0.0507(10) Uani 1 1 d .
H16B H 0.1364 0.5191 0.0356 0.061 Uiso 1 1 calc R
C17B C 0.14833(5) 0.5685(4) 0.09724(13) 0.0498(10) Uani 1 1 d .
C18B C 0.15085(5) 0.6722(5) 0.12582(12) 0.0521(10) Uani 1 1 d .
H18B H 0.1567 0.6566 0.1550 0.062 Uiso 1 1 calc R
C19B C 0.14501(5) 0.7986(4) 0.11253(11) 0.0470(9) Uani 1 1 d .
H19B H 0.1472 0.8700 0.1323 0.056 Uiso 1 1 calc R
C20B C 0.15626(6) 0.4310(5) 0.11066(15) 0.0742(14) Uani 1 1 d .
H20D H 0.1626 0.4318 0.1410 0.111 Uiso 1 1 calc R
H20E H 0.1675 0.4030 0.0931 0.111 Uiso 1 1 calc R
H20F H 0.1439 0.3693 0.1065 0.111 Uiso 1 1 calc R
C21B C 0.23023(5) 0.7024(3) 0.20667(10) 0.0379(8) Uani 1 1 d .
H21C H 0.2386 0.7865 0.2094 0.045 Uiso 1 1 calc R
H21D H 0.2242 0.6878 0.2340 0.045 Uiso 1 1 calc R
C22B C 0.24594(5) 0.5908(3) 0.20038(11) 0.0404(8) Uani 1 1 d .
H22C H 0.2375 0.5076 0.1950 0.048 Uiso 1 1 calc R
H22D H 0.2564 0.5794 0.2270 0.048 Uiso 1 1 calc R
C23B C 0.25865(5) 0.6171(3) 0.16307(11) 0.0386(8) Uani 1 1 d .
H23C H 0.2704 0.5498 0.1634 0.046 Uiso 1 1 calc R
H23D H 0.2658 0.7047 0.1672 0.046 Uiso 1 1 calc R
S7 S 0.063261(14) -0.19228(9) 0.22617(3) 0.0443(2) Uani 1 1 d .
S8 S 0.107781(15) -0.06650(9) 0.24674(3) 0.0425(2) Uani 1 1 d .
S9 S 0.108071(11) 0.30630(7) 0.39480(2) 0.02427(15) Uani 1 1 d .
O7 O 0.07161(3) -0.2893(2) 0.31879(7) 0.0356(5) Uani 1 1 d .
O8 O 0.11000(3) 0.39593(19) 0.43040(6) 0.0300(5) Uani 1 1 d .
O9 O 0.12545(3) 0.29434(19) 0.36879(6) 0.0298(5) Uani 1 1 d .
N5 N 0.10527(4) 0.0523(2) 0.38885(8) 0.0272(5) Uani 1 1 d .
N6 N 0.10572(4) 0.1616(2) 0.41702(8) 0.0256(5) Uani 1 1 d .
H6 H 0.0964(5) 0.161(3) 0.4335(9) 0.022(8) Uiso 1 1 d .
C1C C 0.09084(5) -0.2440(3) 0.30191(10) 0.0310(7) Uani 1 1 d .
H1CA H 0.0976 -0.3189 0.2877 0.037 Uiso 1 1 calc R
C2C C 0.08421(5) -0.1335(3) 0.26890(10) 0.0350(7) Uani 1 1 d .
C3C C 0.07476(5) -0.0173(3) 0.29236(11) 0.0391(8) Uani 1 1 d .
H3CA H 0.0870 0.0337 0.3083 0.047 Uiso 1 1 calc R
H3CB H 0.0666 0.0424 0.2709 0.047 Uiso 1 1 calc R
C4C C 0.05939(5) -0.0657(3) 0.32381(11) 0.0417(8) Uani 1 1 d .
H4CA H 0.0574 0.0066 0.3442 0.050 Uiso 1 1 calc R
H4CB H 0.0448 -0.0853 0.3074 0.050 Uiso 1 1 calc R
C5C C 0.06763(5) -0.1891(3) 0.34962(11) 0.0380(8) Uani 1 1 d .
C6C C 0.09097(5) -0.1732(3) 0.37599(10) 0.0305(7) Uani 1 1 d .
C7C C 0.09548(6) -0.2772(3) 0.41211(11) 0.0420(8) Uani 1 1 d .
H7CA H 0.0859 -0.2591 0.4343 0.050 Uiso 1 1 calc R
H7CB H 0.0917 -0.3659 0.4000 0.050 Uiso 1 1 calc R
C8C C 0.11940(6) -0.2771(3) 0.43308(11) 0.0471(9) Uani 1 1 d .
H8CA H 0.1223 -0.1956 0.4504 0.057 Uiso 1 1 calc R
H8CB H 0.1219 -0.3535 0.4529 0.057 Uiso 1 1 calc R
C9C C 0.13551(6) -0.2846(4) 0.40034(11) 0.0466(9) Uani 1 1 d .
H9CA H 0.1441 -0.2017 0.4014 0.056 Uiso 1 1 calc R
H9CB H 0.1459 -0.3585 0.4080 0.056 Uiso 1 1 calc R
C10C C 0.12384(5) -0.3051(3) 0.35487(10) 0.0364(7) Uani 1 1 d .
H10E H 0.1166 -0.3928 0.3530 0.044 Uiso 1 1 calc R
H10F H 0.1348 -0.3044 0.3346 0.044 Uiso 1 1 calc R
C11C C 0.10654(5) -0.1980(3) 0.34160(9) 0.0290(7) Uani 1 1 d .
H11C H 0.1139 -0.1137 0.3351 0.035 Uiso 1 1 calc R
C12C C 0.04990(6) -0.2408(4) 0.37444(13) 0.0534(10) Uani 1 1 d .
H12G H 0.0360 -0.2470 0.3552 0.080 Uiso 1 1 calc R
H12H H 0.0482 -0.1803 0.3981 0.080 Uiso 1 1 calc R
H12I H 0.0541 -0.3285 0.3860 0.080 Uiso 1 1 calc R
C13C C 0.09317(5) -0.0417(3) 0.39804(10) 0.0299(7) Uani 1 1 d .
H13C H 0.0848 -0.0277 0.4209 0.036 Uiso 1 1 calc R
C14C C 0.08368(4) 0.3427(3) 0.36038(9) 0.0233(6) Uani 1 1 d .
C15C C 0.06432(5) 0.3590(3) 0.37823(10) 0.0308(7) Uani 1 1 d .
H15C H 0.0640 0.3413 0.4078 0.037 Uiso 1 1 calc R
C16C C 0.04566(5) 0.4014(3) 0.35234(10) 0.0339(7) Uani 1 1 d .
H16C H 0.0324 0.4116 0.3644 0.041 Uiso 1 1 calc R
C17C C 0.04581(4) 0.4294(3) 0.30932(10) 0.0294(7) Uani 1 1 d .
C18C C 0.06514(5) 0.4060(3) 0.29177(10) 0.0326(7) Uani 1 1 d .
H18C H 0.0654 0.4200 0.2619 0.039 Uiso 1 1 calc R
C19C C 0.08392(5) 0.3629(3) 0.31704(9) 0.0308(7) Uani 1 1 d .
H19C H 0.0969 0.3472 0.3046 0.037 Uiso 1 1 calc R
C20C C 0.02612(5) 0.4894(4) 0.28274(11) 0.0426(8) Uani 1 1 d .
H20G H 0.0142 0.4982 0.3003 0.064 Uiso 1 1 calc R
H20H H 0.0214 0.4323 0.2580 0.064 Uiso 1 1 calc R
H20I H 0.0300 0.5768 0.2726 0.064 Uiso 1 1 calc R
C21C C 0.07896(6) -0.3141(3) 0.20064(11) 0.0453(9) Uani 1 1 d .
H21E H 0.0845 -0.3821 0.2221 0.054 Uiso 1 1 calc R
H21F H 0.0691 -0.3585 0.1774 0.054 Uiso 1 1 calc R
C22C C 0.09845(6) -0.2553(4) 0.18167(11) 0.0507(9) Uani 1 1 d .
H22E H 0.1047 -0.3236 0.1643 0.061 Uiso 1 1 calc R
H22F H 0.0932 -0.1815 0.1623 0.061 Uiso 1 1 calc R
C23C C 0.11643(6) -0.2047(4) 0.21606(11) 0.0494(9) Uani 1 1 d .
H23E H 0.1292 -0.1771 0.2021 0.059 Uiso 1 1 calc R
H23F H 0.1213 -0.2779 0.2361 0.059 Uiso 1 1 calc R
S10 S 0.034591(14) -0.31519(9) 0.68281(3) 0.0402(2) Uani 1 1 d .
S11 S 0.005026(12) -0.21937(9) 0.60422(2) 0.03527(19) Uani 1 1 d .
S12 S 0.051830(11) 0.07225(7) 0.47740(2) 0.02666(16) Uani 1 1 d .
O10 O 0.05864(3) -0.4448(2) 0.62003(6) 0.0344(5) Uani 1 1 d .
O11 O 0.06661(3) 0.1708(2) 0.46491(7) 0.0368(5) Uani 1 1 d .
O12 O 0.03436(3) 0.0248(2) 0.44677(7) 0.0381(5) Uani 1 1 d .
N7 N 0.05873(4) -0.1574(2) 0.51150(7) 0.0242(5) Uani 1 1 d .
N8 N 0.06828(4) -0.0503(2) 0.49238(8) 0.0254(5) Uani 1 1 d .
H8 H 0.0798(5) -0.031(3) 0.5023(10) 0.032(10) Uiso 1 1 d .
C1D C 0.03762(5) -0.3932(3) 0.60180(9) 0.0296(7) Uani 1 1 d .
H1DA H 0.0259 -0.4602 0.6041 0.035 Uiso 1 1 calc R
C2D C 0.03293(5) -0.2667(3) 0.62629(9) 0.0292(7) Uani 1 1 d .
C3D C 0.05015(5) -0.1624(3) 0.61945(10) 0.0303(7) Uani 1 1 d .
H3DA H 0.0498 -0.0904 0.6407 0.036 Uiso 1 1 calc R
H3DB H 0.0466 -0.1238 0.5903 0.036 Uiso 1 1 calc R
C4D C 0.07320(5) -0.2232(3) 0.62434(10) 0.0343(7) Uani 1 1 d .
H4DA H 0.0832 -0.1618 0.6119 0.041 Uiso 1 1 calc R
H4DB H 0.0787 -0.2326 0.6553 0.041 Uiso 1 1 calc R
C5D C 0.07414(5) -0.3583(3) 0.60272(10) 0.0319(7) Uani 1 1 d .
C6D C 0.06506(4) -0.3575(3) 0.55377(9) 0.0256(6) Uani 1 1 d .
C7D C 0.07317(5) -0.4781(3) 0.53037(10) 0.0336(7) Uani 1 1 d .
H7DA H 0.0891 -0.4688 0.5293 0.040 Uiso 1 1 calc R
H7DB H 0.0709 -0.5590 0.5470 0.040 Uiso 1 1 calc R
C8D C 0.06133(5) -0.4938(3) 0.48465(10) 0.0379(8) Uani 1 1 d .
H8DA H 0.0640 -0.5840 0.4743 0.045 Uiso 1 1 calc R
H8DB H 0.0676 -0.4304 0.4656 0.045 Uiso 1 1 calc R
C9D C 0.03652(5) -0.4709(4) 0.48113(11) 0.0474(9) Uani 1 1 d .
H9DA H 0.0328 -0.3832 0.4681 0.057 Uiso 1 1 calc R
H9DB H 0.0287 -0.5389 0.4622 0.057 Uiso 1 1 calc R
C10D C 0.02904(5) -0.4774(4) 0.52539(10) 0.0420(8) Uani 1 1 d .
H10G H 0.0330 -0.5643 0.5387 0.050 Uiso 1 1 calc R
H10H H 0.0129 -0.4683 0.5224 0.050 Uiso 1 1 calc R
C11D C 0.03974(4) -0.3675(3) 0.55428(9) 0.0269(6) Uani 1 1 d .
H11D H 0.0327 -0.2810 0.5452 0.032 Uiso 1 1 calc R
C12D C 0.09683(5) -0.4182(4) 0.61414(11) 0.0492(9) Uani 1 1 d .
H12J H 0.1011 -0.4145 0.6453 0.074 Uiso 1 1 calc R
H12K H 0.1074 -0.3683 0.5999 0.074 Uiso 1 1 calc R
H12L H 0.0966 -0.5104 0.6046 0.074 Uiso 1 1 calc R
C13D C 0.07219(4) -0.2360(3) 0.53226(9) 0.0247(6) Uani 1 1 d .
H13D H 0.0875 -0.2173 0.5343 0.030 Uiso 1 1 calc R
C14D C 0.04073(4) 0.1287(3) 0.52271(9) 0.0253(6) Uani 1 1 d .
C15D C 0.05480(5) 0.1646(3) 0.55916(10) 0.0339(7) Uani 1 1 d .
H15D H 0.0703 0.1576 0.5596 0.041 Uiso 1 1 calc R
C16D C 0.04628(6) 0.2106(3) 0.59479(11) 0.0428(8) Uani 1 1 d .
H16D H 0.0560 0.2356 0.6196 0.051 Uiso 1 1 calc R
C17D C 0.02373(6) 0.2211(3) 0.59501(11) 0.0407(8) Uani 1 1 d .
C18D C 0.00999(5) 0.1826(3) 0.55865(12) 0.0416(8) Uani 1 1 d .
H18D H -0.0055 0.1875 0.5585 0.050 Uiso 1 1 calc R
C19D C 0.01821(5) 0.1369(3) 0.52228(11) 0.0326(7) Uani 1 1 d .
H19D H 0.0085 0.1117 0.4974 0.039 Uiso 1 1 calc R
C20D C 0.01466(7) 0.2729(4) 0.63418(14) 0.0656(12) Uani 1 1 d .
H20J H 0.0268 0.2947 0.6566 0.098 Uiso 1 1 calc R
H20K H 0.0054 0.2052 0.6449 0.098 Uiso 1 1 calc R
H20L H 0.0059 0.3524 0.6264 0.098 Uiso 1 1 calc R
C21D C 0.02420(6) -0.1684(4) 0.70619(10) 0.0449(9) Uani 1 1 d .
H21G H 0.0243 -0.1837 0.7374 0.054 Uiso 1 1 calc R
H21H H 0.0343 -0.0942 0.7029 0.054 Uiso 1 1 calc R
C22D C 0.00120(6) -0.1275(4) 0.68697(10) 0.0438(8) Uani 1 1 d .
H22G H -0.0036 -0.0526 0.7037 0.053 Uiso 1 1 calc R
H22H H -0.0090 -0.2021 0.6893 0.053 Uiso 1 1 calc R
C23D C -0.00019(6) -0.0868(4) 0.64003(10) 0.0439(8) Uani 1 1 d .
H23G H 0.0106 -0.0151 0.6377 0.053 Uiso 1 1 calc R
H23H H -0.0150 -0.0506 0.6305 0.053 Uiso 1 1 calc R

loop_
_atom_site_aniso_label
_atom_site_aniso_U_11
_atom_site_aniso_U_22
_atom_site_aniso_U_33
_atom_site_aniso_U_23
_atom_site_aniso_U_13
_atom_site_aniso_U_12
S1 0.0256(4) 0.0287(4) 0.0372(4) -0.0047(3) 0.0061(3) 0.0009(3)
S2 0.0394(4) 0.0219(4) 0.0349(4) 0.0029(3) 0.0102(3) 0.0020(3)
S3 0.0372(4) 0.0274(4) 0.0245(4) 0.0030(3) 0.0018(3) 0.0036(3)
O1 0.0330(11) 0.0274(11) 0.0236(10) 0.0046(9) 0.0048(8) 0.0027(9)
O2 0.0544(14) 0.0357(13) 0.0257(11) 0.0055(10) 0.0063(10) -0.0076(11)
O3 0.0431(13) 0.0356(13) 0.0393(13) -0.0009(10) -0.0038(10) 0.0158(10)
N1 0.0282(12) 0.0230(13) 0.0233(13) -0.0009(10) 0.0066(10) -0.0001(10)
N2 0.0288(14) 0.0275(14) 0.0251(13) 0.0018(11) 0.0070(11) 0.0013(11)
C1 0.0257(14) 0.0260(15) 0.0255(15) 0.0013(13) 0.0066(12) 0.0025(12)
C2 0.0267(14) 0.0190(14) 0.0287(15) 0.0023(12) 0.0060(12) 0.0019(11)
C3 0.0285(14) 0.0212(15) 0.0241(15) -0.0002(12) 0.0053(12) 0.0016(12)
C4 0.0259(14) 0.0245(15) 0.0285(16) 0.0012(13) 0.0056(12) 0.0036(12)
C5 0.0269(15) 0.0288(16) 0.0250(15) 0.0032(13) 0.0031(12) 0.0000(12)
C6 0.0264(14) 0.0229(15) 0.0231(15) 0.0000(12) 0.0038(11) 0.0003(12)
C7 0.0333(16) 0.0305(17) 0.0235(15) -0.0030(13) -0.0006(12) -0.0009(13)
C8 0.0428(18) 0.0269(17) 0.0318(17) -0.0060(14) -0.0002(14) 0.0027(14)
C9 0.0369(17) 0.0275(16) 0.0331(17) -0.0015(14) 0.0106(13) 0.0035(13)
C10 0.0325(16) 0.0251(16) 0.0331(17) -0.0022(13) 0.0111(13) 0.0044(13)
C11 0.0256(14) 0.0271(15) 0.0222(15) -0.0003(12) 0.0053(11) 0.0018(12)
C12 0.0326(16) 0.0361(18) 0.0349(18) -0.0003(15) -0.0037(13) 0.0041(14)
C13 0.0249(14) 0.0183(14) 0.0265(15) -0.0032(12) 0.0036(12) -0.0006(11)
C14 0.0248(14) 0.0293(16) 0.0204(14) 0.0021(12) 0.0001(11) 0.0037(12)
C15 0.0231(14) 0.0360(18) 0.0273(16) -0.0016(14) 0.0013(12) -0.0007(13)
C16 0.0361(17) 0.0356(18) 0.0292(17) -0.0057(14) 0.0068(13) 0.0038(14)
C17 0.0394(18) 0.0388(19) 0.0262(16) -0.0059(14) 0.0018(13) -0.0091(14)
C18 0.0287(16) 0.044(2) 0.0259(16) 0.0029(14) 0.0033(12) -0.0073(14)
C19 0.0277(15) 0.0387(18) 0.0241(15) 0.0045(14) 0.0054(12) 0.0088(13)
C20 0.080(3) 0.056(3) 0.051(2) -0.024(2) 0.023(2) -0.025(2)
C21 0.0297(16) 0.0337(18) 0.0377(18) -0.0071(15) 0.0041(13) -0.0034(13)
C22 0.0384(18) 0.0294(17) 0.047(2) -0.0094(15) 0.0161(15) -0.0087(14)
C23 0.0476(19) 0.0216(16) 0.0405(19) -0.0006(14) 0.0150(15) 0.0001(14)
S4 0.0262(4) 0.0379(5) 0.0371(4) 0.0063(4) 0.0037(3) -0.0014(3)
S5 0.0340(4) 0.0294(4) 0.0456(5) -0.0054(4) 0.0014(4) 0.0063(3)
S6 0.0247(4) 0.0559(6) 0.0455(5) -0.0048(4) 0.0074(3) 0.0099(4)
O4 0.0202(10) 0.0371(12) 0.0256(11) -0.0003(9) 0.0037(8) 0.0022(8)
O5 0.0231(11) 0.0715(18) 0.0608(16) 0.0062(14) -0.0026(11) 0.0139(11)
O6 0.0490(15) 0.0715(19) 0.0631(17) -0.0188(15) 0.0281(13) 0.0059(13)
N3 0.0250(13) 0.0387(16) 0.0311(14) -0.0024(12) 0.0004(11) 0.0059(11)
N4 0.0255(13) 0.0510(18) 0.0309(16) -0.0007(14) 0.0022(11) 0.0098(12)
C1B 0.0215(14) 0.0316(16) 0.0231(15) -0.0004(13) 0.0036(11) 0.0015(12)
C2B 0.0228(14) 0.0312(17) 0.0312(16) -0.0019(13) 0.0013(12) -0.0006(12)
C3B 0.0280(15) 0.0310(17) 0.0374(18) -0.0058(14) -0.0003(13) -0.0016(13)
C4B 0.0298(16) 0.0396(18) 0.0277(16) -0.0092(14) -0.0006(12) 0.0056(14)
C5B 0.0254(15) 0.0363(18) 0.0241(15) -0.0013(13) 0.0030(12) 0.0049(13)
C6B 0.0243(14) 0.0300(16) 0.0247(15) -0.0011(13) 0.0048(11) 0.0033(12)
C7B 0.0378(17) 0.0354(18) 0.0263(16) 0.0039(14) 0.0037(13) -0.0008(14)
C8B 0.054(2) 0.0286(17) 0.0371(19) -0.0001(15) 0.0075(15) 0.0018(15)
C9B 0.0465(19) 0.0307(17) 0.0316(18) -0.0032(14) 0.0039(14) 0.0070(14)
C10B 0.0342(16) 0.0325(17) 0.0242(16) -0.0019(13) 0.0022(12) 0.0035(13)
C11B 0.0215(13) 0.0294(16) 0.0216(14) 0.0002(12) 0.0021(11) 0.0014(12)
C12B 0.0330(17) 0.049(2) 0.0306(17) -0.0012(15) 0.0075(13) 0.0090(15)
C13B 0.0322(16) 0.0310(17) 0.0240(15) -0.0007(13) 0.0027(12) 0.0068(13)
C14B 0.0193(14) 0.056(2) 0.0362(18) -0.0019(17) 0.0062(13) 0.0033(14)
C15B 0.0378(18) 0.061(2) 0.0326(18) 0.0006(18) 0.0086(14) 0.0000(17)
C16B 0.045(2) 0.058(3) 0.053(2) -0.004(2) 0.0220(18) -0.0019(18)
C17B 0.0244(17) 0.071(3) 0.057(2) 0.022(2) 0.0170(16) 0.0092(17)
C18B 0.0269(17) 0.088(3) 0.042(2) 0.015(2) 0.0046(15) -0.0053(19)
C19B 0.0279(17) 0.076(3) 0.0362(19) 0.0002(19) 0.0031(14) -0.0074(17)
C20B 0.047(2) 0.090(3) 0.092(3) 0.041(3) 0.031(2) 0.018(2)
C21B 0.0345(17) 0.044(2) 0.0338(18) 0.0088(16) 0.0004(14) -0.0055(15)
C22B 0.0330(17) 0.0373(19) 0.047(2) 0.0124(16) -0.0074(15) -0.0013(14)
C23B 0.0309(16) 0.0311(18) 0.052(2) 0.0033(16) -0.0010(15) 0.0071(14)
S7 0.0430(5) 0.0411(5) 0.0449(5) -0.0056(4) -0.0083(4) -0.0019(4)
S8 0.0519(5) 0.0399(5) 0.0362(5) -0.0042(4) 0.0080(4) -0.0157(4)
S9 0.0246(3) 0.0201(4) 0.0283(4) -0.0001(3) 0.0044(3) -0.0014(3)
O7 0.0341(11) 0.0299(12) 0.0450(13) -0.0110(10) 0.0129(10) -0.0088(9)
O8 0.0334(11) 0.0214(11) 0.0340(12) -0.0050(9) 0.0005(9) -0.0004(8)
O9 0.0256(10) 0.0292(11) 0.0362(12) 0.0044(9) 0.0098(9) 0.0002(9)
N5 0.0318(13) 0.0202(13) 0.0304(14) -0.0031(11) 0.0074(10) 0.0019(10)
N6 0.0312(13) 0.0214(13) 0.0260(13) -0.0023(11) 0.0101(11) 0.0005(10)
C1C 0.0319(16) 0.0269(16) 0.0347(17) -0.0044(14) 0.0067(13) -0.0006(13)
C2C 0.0334(16) 0.0334(18) 0.0372(18) -0.0034(15) 0.0014(14) -0.0041(14)
C3C 0.0407(18) 0.0284(17) 0.046(2) -0.0041(15) -0.0027(15) 0.0040(14)
C4C 0.0286(16) 0.0384(19) 0.058(2) -0.0113(17) 0.0072(15) 0.0036(14)
C5C 0.0368(17) 0.0305(18) 0.049(2) -0.0142(16) 0.0134(15) -0.0058(14)
C6C 0.0370(16) 0.0229(16) 0.0342(17) -0.0040(13) 0.0134(13) -0.0045(13)
C7C 0.064(2) 0.0240(17) 0.042(2) -0.0003(15) 0.0201(17) -0.0050(16)
C8C 0.072(3) 0.0286(18) 0.038(2) -0.0004(16) -0.0017(18) -0.0001(17)
C9C 0.052(2) 0.037(2) 0.047(2) -0.0029(17) -0.0046(17) 0.0038(16)
C10C 0.0369(17) 0.0289(17) 0.0427(19) -0.0074(15) 0.0027(14) 0.0048(14)
C11C 0.0334(16) 0.0232(16) 0.0320(16) -0.0034(13) 0.0095(13) -0.0010(12)
C12C 0.047(2) 0.049(2) 0.069(3) -0.022(2) 0.0266(19) -0.0186(17)
C13C 0.0348(16) 0.0225(16) 0.0350(17) -0.0024(13) 0.0135(13) -0.0010(13)
C14C 0.0256(14) 0.0187(14) 0.0257(15) -0.0017(12) 0.0045(11) -0.0017(11)
C15C 0.0311(16) 0.0326(17) 0.0294(17) 0.0012(14) 0.0075(13) 0.0025(13)
C16C 0.0253(15) 0.0397(19) 0.0382(18) -0.0003(15) 0.0102(13) 0.0000(13)
C17C 0.0252(15) 0.0267(16) 0.0350(17) -0.0059(14) -0.0005(12) -0.0037(12)
C18C 0.0321(16) 0.0407(19) 0.0249(16) -0.0016(14) 0.0038(13) -0.0041(14)
C19C 0.0258(15) 0.0359(18) 0.0312(17) -0.0063(14) 0.0054(13) -0.0017(13)
C20C 0.0352(17) 0.052(2) 0.0384(19) -0.0060(17) -0.0033(14) 0.0033(16)
C21C 0.054(2) 0.041(2) 0.0383(19) -0.0079(17) -0.0007(16) -0.0072(17)
C22C 0.066(2) 0.050(2) 0.037(2) -0.0127(17) 0.0082(17) -0.0138(19)
C23C 0.051(2) 0.060(2) 0.040(2) -0.0134(18) 0.0144(17) -0.0112(18)
S10 0.0526(5) 0.0441(5) 0.0242(4) 0.0083(4) 0.0058(4) 0.0002(4)
S11 0.0280(4) 0.0499(5) 0.0285(4) 0.0016(4) 0.0059(3) -0.0004(4)
S12 0.0288(4) 0.0234(4) 0.0283(4) 0.0035(3) 0.0061(3) 0.0041(3)
O10 0.0402(12) 0.0305(12) 0.0316(12) 0.0093(10) 0.0014(9) 0.0010(9)
O11 0.0465(13) 0.0228(11) 0.0457(13) 0.0066(10) 0.0232(10) 0.0037(9)
O12 0.0398(12) 0.0397(13) 0.0317(12) -0.0045(10) -0.0067(9) 0.0098(10)
N7 0.0248(12) 0.0208(12) 0.0276(13) 0.0026(10) 0.0059(10) -0.0011(10)
N8 0.0216(13) 0.0218(13) 0.0337(14) 0.0036(11) 0.0067(11) -0.0002(10)
C1D 0.0314(16) 0.0276(16) 0.0291(16) 0.0061(13) 0.0018(13) -0.0075(13)
C2D 0.0318(16) 0.0337(17) 0.0219(15) 0.0033(13) 0.0028(12) -0.0043(13)
C3D 0.0342(16) 0.0300(17) 0.0267(16) -0.0030(13) 0.0045(13) -0.0057(13)
C4D 0.0318(16) 0.0405(19) 0.0289(17) 0.0016(14) -0.0014(13) -0.0068(14)
C5D 0.0293(16) 0.0345(18) 0.0302(17) 0.0050(14) -0.0027(13) 0.0023(13)
C6D 0.0246(14) 0.0236(15) 0.0277(16) 0.0024(12) 0.0002(12) 0.0011(12)
C7D 0.0391(17) 0.0217(16) 0.0408(19) 0.0011(14) 0.0085(14) 0.0004(13)
C8D 0.053(2) 0.0258(17) 0.0368(18) -0.0060(15) 0.0115(15) -0.0051(15)
C9D 0.045(2) 0.062(2) 0.0344(19) -0.0132(18) 0.0030(15) -0.0156(18)
C10D 0.0382(18) 0.052(2) 0.0354(19) -0.0120(16) 0.0040(14) -0.0200(16)
C11D 0.0222(14) 0.0308(16) 0.0275(16) 0.0021(13) 0.0023(12) -0.0056(12)
C12D 0.0406(19) 0.059(2) 0.044(2) 0.0081(18) -0.0079(16) 0.0141(17)
C13D 0.0213(14) 0.0216(15) 0.0310(16) -0.0015(12) 0.0032(12) -0.0015(11)
C14D 0.0254(14) 0.0191(14) 0.0326(16) 0.0024(13) 0.0080(12) 0.0016(11)
C15D 0.0285(16) 0.0369(18) 0.0363(18) -0.0034(15) 0.0046(13) 0.0016(13)
C16D 0.050(2) 0.044(2) 0.0338(19) -0.0063(16) 0.0061(15) -0.0032(16)
C17D 0.052(2) 0.0265(17) 0.049(2) 0.0006(16) 0.0265(17) -0.0053(15)
C18D 0.0326(17) 0.0294(18) 0.068(2) 0.0037(17) 0.0254(17) -0.0031(14)
C19D 0.0240(15) 0.0270(16) 0.047(2) -0.0003(15) 0.0064(13) -0.0038(12)
C20D 0.090(3) 0.044(2) 0.075(3) -0.008(2) 0.057(3) -0.007(2)
C21D 0.058(2) 0.053(2) 0.0251(17) 0.0001(16) 0.0092(15) -0.0040(18)
C22D 0.051(2) 0.048(2) 0.0346(19) -0.0037(17) 0.0133(16) -0.0027(17)
C23D 0.0421(19) 0.053(2) 0.0383(19) 0.0033(17) 0.0107(15) 0.0071(16)

loop_
_atom_type_symbol
_atom_type_description
_atom_type_scat_dispersion_real
_atom_type_scat_dispersion_imag
_atom_type_scat_source
C C 0.0033 0.0016 'International Tables Vol C Tables 4.2.6.8 and 6.1.1.4'
H H 0.0000 0.0000 'International Tables Vol C Tables 4.2.6.8 and 6.1.1.4'
N N 0.0061 0.0033 'International Tables Vol C Tables 4.2.6.8 and 6.1.1.4'
O O 0.0106 0.0060 'International Tables Vol C Tables 4.2.6.8 and 6.1.1.4'
S S 0.1246 0.1234 'International Tables Vol C Tables 4.2.6.8 and 6.1.1.4'

loop_
_geom_angle_atom_site_label_1
_geom_angle_atom_site_label_2
_geom_angle_atom_site_label_3
_geom_angle
C21 S1 C2 100.67(13)
C23 S2 C2 100.89(14)
O3 S3 O2 119.76(14)
O3 S3 N2 107.73(13)
O2 S3 N2 103.66(13)
O3 S3 C14 108.35(13)
O2 S3 C14 108.11(13)
N2 S3 C14 108.78(13)
C1 O1 C5 103.5(2)
C13 N1 N2 115.0(2)
N1 N2 S3 114.04(19)
O1 C1 C2 109.3(2)
O1 C1 C11 105.4(2)
C2 C1 C11 112.1(2)
C3 C2 C1 108.5(2)
C3 C2 S1 113.22(19)
C1 C2 S1 105.09(18)
C3 C2 S2 111.15(18)
C1 C2 S2 107.36(19)
S1 C2 S2 111.15(14)
C4 C3 C2 109.9(2)
C3 C4 C5 114.1(2)
O1 C5 C12 107.4(2)
O1 C5 C4 107.7(2)
C12 C5 C4 110.2(2)
O1 C5 C6 102.0(2)
C12 C5 C6 115.5(2)
C4 C5 C6 113.3(2)
C13 C6 C7 108.3(2)
C13 C6 C5 110.0(2)
C7 C6 C5 111.1(2)
C13 C6 C11 115.7(2)
C7 C6 C11 109.6(2)
C5 C6 C11 102.1(2)
C8 C7 C6 112.5(2)
C7 C8 C9 112.4(2)
C10 C9 C8 110.0(2)
C9 C10 C11 109.8(2)
C10 C11 C1 112.0(2)
C10 C11 C6 112.7(2)
C1 C11 C6 103.3(2)
N1 C13 C6 123.8(2)
C15 C14 C19 121.1(3)
C15 C14 S3 118.7(2)
C19 C14 S3 120.2(2)
C16 C15 C14 119.1(3)
C15 C16 C17 121.3(3)
C16 C17 C18 118.4(3)
C16 C17 C20 120.7(3)
C18 C17 C20 120.9(3)
C19 C18 C17 121.1(3)
C18 C19 C14 119.0(3)
C22 C21 S1 113.9(2)
C21 C22 C23 111.5(2)
C22 C23 S2 114.8(2)
C21B S4 C2B 102.78(14)
C23B S5 C2B 102.67(14)
O6 S6 O5 119.44(15)
O6 S6 N4 108.45(16)
O5 S6 N4 103.08(15)
O6 S6 C14B 108.68(17)
O5 S6 C14B 109.13(16)
N4 S6 C14B 107.39(14)
C1B O4 C5B 104.30(19)
C13B N3 N4 114.8(2)
N3 N4 S6 114.0(2)
O4 C1B C11B 104.6(2)
O4 C1B C2B 109.3(2)
C11B C1B C2B 113.6(2)
C3B C2B C1B 107.4(2)
C3B C2B S4 106.85(19)
C1B C2B S4 111.4(2)
C3B C2B S5 106.5(2)
C1B C2B S5 111.88(18)
S4 C2B S5 112.46(16)
C4B C3B C2B 111.0(2)
C3B C4B C5B 114.8(2)
O4 C5B C12B 108.7(2)
O4 C5B C4B 107.7(2)
C12B C5B C4B 109.8(2)
O4 C5B C6B 101.2(2)
C12B C5B C6B 115.9(3)
C4B C5B C6B 112.8(2)
C13B C6B C7B 106.4(2)
C13B C6B C11B 116.3(2)
C7B C6B C11B 109.5(2)
C13B C6B C5B 111.0(2)
C7B C6B C5B 111.4(2)
C11B C6B C5B 102.3(2)
C8B C7B C6B 112.1(2)
C9B C8B C7B 112.2(3)
C10B C9B C8B 111.0(3)
C9B C10B C11B 110.9(2)
C10B C11B C1B 112.5(2)
C10B C11B C6B 112.6(2)
C1B C11B C6B 103.6(2)
N3 C13B C6B 123.6(3)
C15B C14B C19B 120.9(3)
C15B C14B S6 119.7(3)
C19B C14B S6 119.3(3)
C14B C15B C16B 118.4(3)
C17B C16B C15B 120.8(4)
C18B C17B C16B 119.3(4)
C18B C17B C20B 121.0(4)
C16B C17B C20B 119.6(4)
C17B C18B C19B 120.6(3)
C18B C19B C14B 119.9(4)
C22B C21B S4 114.1(2)
C21B C22B C23B 111.9(3)
C22B C23B S5 113.9(2)
C21C S7 C2C 100.44(15)
C23C S8 C2C 102.76(16)
O8 S9 O9 120.60(12)
O8 S9 N6 103.67(12)
O9 S9 N6 106.44(12)
O8 S9 C14C 108.63(12)
O9 S9 C14C 107.75(12)
N6 S9 C14C 109.34(13)
C1C O7 C5C 104.3(2)
C13C N5 N6 114.0(2)
N5 N6 S9 115.33(19)
O7 C1C C11C 104.7(2)
O7 C1C C2C 109.0(2)
C11C C1C C2C 113.9(2)
C1C C2C C3C 108.3(3)
C1C C2C S8 112.1(2)
C3C C2C S8 105.6(2)
C1C C2C S7 110.7(2)
C3C C2C S7 109.0(2)
S8 C2C S7 110.97(17)
C4C C3C C2C 111.6(3)
C5C C4C C3C 114.2(3)
O7 C5C C12C 107.5(2)
O7 C5C C4C 106.9(3)
C12C C5C C4C 110.1(3)
O7 C5C C6C 101.5(2)
C12C C5C C6C 115.8(3)
C4C C5C C6C 114.1(3)
C13C C6C C7C 105.6(2)
C13C C6C C11C 116.0(2)
C7C C6C C11C 109.5(2)
C13C C6C C5C 110.8(2)
C7C C6C C5C 112.3(3)
C11C C6C C5C 102.8(2)
C8C C7C C6C 112.5(3)
C9C C8C C7C 112.6(3)
C10C C9C C8C 112.0(3)
C9C C10C C11C 112.2(3)
C10C C11C C1C 110.0(2)
C10C C11C C6C 113.2(3)
C1C C11C C6C 103.5(2)
N5 C13C C6C 125.6(3)
C19C C14C C15C 120.3(3)
C19C C14C S9 120.9(2)
C15C C14C S9 118.7(2)
C16C C15C C14C 119.1(3)
C15C C16C C17C 121.6(3)
C16C C17C C18C 118.1(3)
C16C C17C C20C 121.0(3)
C18C C17C C20C 120.9(3)
C19C C18C C17C 121.1(3)
C14C C19C C18C 119.7(3)
C22C C21C S7 113.5(2)
C23C C22C C21C 112.7(3)
C22C C23C S8 113.5(3)
C21D S10 C2D 101.38(15)
C23D S11 C2D 101.28(15)
O12 S12 O11 119.70(14)
O12 S12 N8 108.63(13)
O11 S12 N8 102.52(13)
O12 S12 C14D 108.48(13)
O11 S12 C14D 108.96(13)
N8 S12 C14D 107.94(13)
C1D O10 C5D 103.4(2)
C13D N7 N8 115.0(2)
N7 N8 S12 115.57(18)
O10 C1D C11D 104.9(2)
O10 C1D C2D 108.8(2)
C11D C1D C2D 113.0(2)
C3D C2D C1D 108.9(2)
C3D C2D S11 113.4(2)
C1D C2D S11 104.99(19)
C3D C2D S10 111.9(2)
C1D C2D S10 105.8(2)
S11 C2D S10 111.35(15)
C2D C3D C4D 110.8(3)
C5D C4D C3D 113.9(2)
O10 C5D C12D 107.4(3)
O10 C5D C4D 107.8(2)
C12D C5D C4D 109.9(3)
O10 C5D C6D 101.9(2)
C12D C5D C6D 115.4(3)
C4D C5D C6D 113.7(2)
C13D C6D C7D 107.5(2)
C13D C6D C11D 114.3(2)
C7D C6D C11D 109.9(2)
C13D C6D C5D 111.2(2)
C7D C6D C5D 111.7(2)
C11D C6D C5D 102.3(2)
C8D C7D C6D 112.8(2)
C7D C8D C9D 113.2(3)
C10D C9D C8D 110.4(3)
C9D C10D C11D 110.6(3)
C10D C11D C1D 111.6(2)
C10D C11D C6D 113.0(2)
C1D C11D C6D 103.7(2)
N7 C13D C6D 122.6(2)
C19D C14D C15D 120.2(3)
C19D C14D S12 120.7(2)
C15D C14D S12 119.2(2)
C16D C15D C14D 119.7(3)
C15D C16D C17D 121.2(3)
C18D C17D C16D 118.2(3)
C18D C17D C20D 121.3(3)
C16D C17D C20D 120.6(3)
C17D C18D C19D 121.6(3)
C14D C19D C18D 119.1(3)
C22D C21D S10 115.1(2)
C21D C22D C23D 112.7(3)
C22D C23D S11 114.3(3)

loop_
_geom_bond_atom_site_label_1
_geom_bond_atom_site_label_2
_geom_bond_distance
S1 C21 1.812(3)
S1 C2 1.831(3)
S2 C23 1.815(3)
S2 C2 1.835(3)
S3 O3 1.428(2)
S3 O2 1.439(2)
S3 N2 1.644(3)
S3 C14 1.754(3)
O1 C1 1.436(3)
O1 C5 1.448(3)
N1 C13 1.268(3)
N1 N2 1.414(3)
C1 C2 1.540(4)
C1 C11 1.543(4)
C2 C3 1.538(4)
C3 C4 1.531(4)
C4 C5 1.532(4)
C5 C12 1.518(4)
C5 C6 1.570(4)
C6 C13 1.506(4)
C6 C7 1.544(4)
C6 C11 1.571(4)
C7 C8 1.533(4)
C8 C9 1.545(4)
C9 C10 1.523(4)
C10 C11 1.526(4)
C14 C15 1.383(4)
C14 C19 1.385(4)
C15 C16 1.380(4)
C16 C17 1.388(4)
C17 C18 1.393(4)
C17 C20 1.509(5)
C18 C19 1.381(4)
C21 C22 1.508(4)
C22 C23 1.526(4)
S4 C21B 1.816(3)
S4 C2B 1.822(3)
S5 C23B 1.809(3)
S5 C2B 1.828(3)
S6 O6 1.416(3)
S6 O5 1.441(2)
S6 N4 1.642(3)
S6 C14B 1.756(4)
O4 C1B 1.437(3)
O4 C5B 1.444(3)
N3 C13B 1.268(4)
N3 N4 1.407(3)
C1B C11B 1.539(4)
C1B C2B 1.546(4)
C2B C3B 1.544(4)
C3B C4B 1.530(4)
C4B C5B 1.535(4)
C5B C12B 1.516(4)
C5B C6B 1.570(4)
C6B C13B 1.499(4)
C6B C7B 1.542(4)
C6B C11B 1.566(4)
C7B C8B 1.534(4)
C8B C9B 1.534(4)
C9B C10B 1.518(4)
C10B C11B 1.529(4)
C14B C15B 1.384(5)
C14B C19B 1.385(4)
C15B C16B 1.397(5)
C16B C17B 1.392(5)
C17B C18B 1.376(5)
C17B C20B 1.514(5)
C18B C19B 1.377(5)
C21B C22B 1.516(4)
C22B C23B 1.518(5)
S7 C21C 1.817(4)
S7 C2C 1.828(3)
S8 C23C 1.818(4)
S8 C2C 1.821(3)
S9 O8 1.432(2)
S9 O9 1.4347(19)
S9 N6 1.637(2)
S9 C14C 1.763(3)
O7 C1C 1.434(3)
O7 C5C 1.445(4)
N5 C13C 1.265(4)
N5 N6 1.413(3)
C1C C11C 1.540(4)
C1C C2C 1.541(4)
C2C C3C 1.542(4)
C3C C4C 1.537(5)
C4C C5C 1.536(5)
C5C C12C 1.516(4)
C5C C6C 1.563(4)
C6C C13C 1.498(4)
C6C C7C 1.544(4)
C6C C11C 1.558(4)
C7C C8C 1.527(5)
C8C C9C 1.523(5)
C9C C10C 1.522(4)
C10C C11C 1.535(4)
C14C C19C 1.378(4)
C14C C15C 1.392(4)
C15C C16C 1.380(4)
C16C C17C 1.381(4)
C17C C18C 1.396(4)
C17C C20C 1.501(4)
C18C C19C 1.379(4)
C21C C22C 1.529(5)
C22C C23C 1.524(5)
S10 C21D 1.811(4)
S10 C2D 1.831(3)
S11 C23D 1.807(4)
S11 C2D 1.824(3)
S12 O12 1.424(2)
S12 O11 1.439(2)
S12 N8 1.628(2)
S12 C14D 1.755(3)
O10 C1D 1.438(3)
O10 C5D 1.452(4)
N7 C13D 1.263(3)
N7 N8 1.405(3)
C1D C11D 1.537(4)
C1D C2D 1.540(4)
C2D C3D 1.530(4)
C3D C4D 1.533(4)
C4D C5D 1.531(4)
C5D C12D 1.517(4)
C5D C6D 1.562(4)
C6D C13D 1.497(4)
C6D C7D 1.541(4)
C6D C11D 1.561(4)
C7D C8D 1.527(4)
C8D C9D 1.531(5)
C9D C10D 1.524(4)
C10D C11D 1.526(4)
C14D C19D 1.384(4)
C14D C15D 1.386(4)
C15D C16D 1.379(4)
C16D C17D 1.390(5)
C17D C18D 1.381(5)
C17D C20D 1.512(5)
C18D C19D 1.389(4)
C21D C22D 1.517(5)
C22D C23D 1.522(4)

loop_
_geom_torsion_atom_site_label_1
_geom_torsion_atom_site_label_2
_geom_torsion_atom_site_label_3
_geom_torsion_atom_site_label_4
_geom_torsion
C13 N1 N2 S3 -162.2(2)
O3 S3 N2 N1 -61.1(2)
O2 S3 N2 N1 171.06(19)
C14 S3 N2 N1 56.2(2)
C5 O1 C1 C2 -76.3(3)
C5 O1 C1 C11 44.3(2)
O1 C1 C2 C3 64.1(3)
C11 C1 C2 C3 -52.3(3)
O1 C1 C2 S1 -174.50(17)
C11 C1 C2 S1 69.1(2)
O1 C1 C2 S2 -56.1(2)
C11 C1 C2 S2 -172.50(18)
C21 S1 C2 C3 -67.6(2)
C21 S1 C2 C1 174.20(19)
C21 S1 C2 S2 58.37(18)
C23 S2 C2 C3 70.1(2)
C23 S2 C2 C1 -171.42(18)
C23 S2 C2 S1 -57.00(17)
C1 C2 C3 C4 -45.6(3)
S1 C2 C3 C4 -161.86(19)
S2 C2 C3 C4 72.2(3)
C2 C3 C4 C5 44.4(3)
C1 O1 C5 C12 -171.1(2)
C1 O1 C5 C4 70.2(2)
C1 O1 C5 C6 -49.3(2)
C3 C4 C5 O1 -57.0(3)
C3 C4 C5 C12 -173.8(2)
C3 C4 C5 C6 55.0(3)
O1 C5 C6 C13 158.0(2)
C12 C5 C6 C13 -85.9(3)
C4 C5 C6 C13 42.6(3)
O1 C5 C6 C7 -82.1(3)
C12 C5 C6 C7 34.0(3)
C4 C5 C6 C7 162.4(2)
O1 C5 C6 C11 34.6(2)
C12 C5 C6 C11 150.7(2)
C4 C5 C6 C11 -80.8(3)
C13 C6 C7 C8 -68.9(3)
C5 C6 C7 C8 170.2(2)
C11 C6 C7 C8 58.2(3)
C6 C7 C8 C9 -41.8(3)
C7 C8 C9 C10 -19.3(4)
C8 C9 C10 C11 65.7(3)
C9 C10 C11 C1 -164.2(2)
C9 C10 C11 C6 -48.3(3)
O1 C1 C11 C10 101.1(3)
C2 C1 C11 C10 -140.2(2)
O1 C1 C11 C6 -20.4(3)
C2 C1 C11 C6 98.3(2)
C13 C6 C11 C10 110.8(3)
C7 C6 C11 C10 -11.9(3)
C5 C6 C11 C10 -129.7(2)
C13 C6 C11 C1 -128.1(2)
C7 C6 C11 C1 109.2(2)
C5 C6 C11 C1 -8.6(3)
N2 N1 C13 C6 -178.8(2)
C7 C6 C13 N1 113.8(3)
C5 C6 C13 N1 -124.6(3)
C11 C6 C13 N1 -9.6(4)
O3 S3 C14 C15 -160.2(2)
O2 S3 C14 C15 -29.0(3)
N2 S3 C14 C15 83.0(2)
O3 S3 C14 C19 18.3(3)
O2 S3 C14 C19 149.5(2)
N2 S3 C14 C19 -98.5(2)
C19 C14 C15 C16 0.6(4)
S3 C14 C15 C16 179.1(2)
C14 C15 C16 C17 -0.7(4)
C15 C16 C17 C18 -0.1(5)
C15 C16 C17 C20 -179.3(3)
C16 C17 C18 C19 1.0(5)
C20 C17 C18 C19 -179.8(3)
C17 C18 C19 C14 -1.0(4)
C15 C14 C19 C18 0.2(4)
S3 C14 C19 C18 -178.2(2)
C2 S1 C21 C22 -62.1(2)
S1 C21 C22 C23 68.0(3)
C21 C22 C23 S2 -66.5(3)
C2 S2 C23 C22 58.9(2)
C13B N3 N4 S6 162.3(2)
O6 S6 N4 N3 63.1(3)
O5 S6 N4 N3 -169.4(2)
C14B S6 N4 N3 -54.2(3)
C5B O4 C1B C11B -44.6(3)
C5B O4 C1B C2B 77.3(3)
O4 C1B C2B C3B -64.2(3)
C11B C1B C2B C3B 52.1(3)
O4 C1B C2B S4 179.11(17)
C11B C1B C2B S4 -64.5(3)
O4 C1B C2B S5 52.3(3)
C11B C1B C2B S5 168.66(19)
C21B S4 C2B C3B 169.2(2)
C21B S4 C2B C1B -73.8(2)
C21B S4 C2B S5 52.71(19)
C23B S5 C2B C3B -169.9(2)
C23B S5 C2B C1B 73.0(2)
C23B S5 C2B S4 -53.18(19)
C1B C2B C3B C4B 44.9(3)
S4 C2B C3B C4B 164.5(2)
S5 C2B C3B C4B -75.1(3)
C2B C3B C4B C5B -42.6(3)
C1B O4 C5B C12B 172.0(2)
C1B O4 C5B C4B -69.1(3)
C1B O4 C5B C6B 49.5(3)
C3B C4B C5B O4 54.3(3)
C3B C4B C5B C12B 172.5(2)
C3B C4B C5B C6B -56.6(3)
O4 C5B C6B C13B -159.1(2)
C12B C5B C6B C13B 83.5(3)
C4B C5B C6B C13B -44.3(3)
O4 C5B C6B C7B 82.5(3)
C12B C5B C6B C7B -34.8(3)
C4B C5B C6B C7B -162.6(2)
O4 C5B C6B C11B -34.4(3)
C12B C5B C6B C11B -151.7(2)
C4B C5B C6B C11B 80.5(3)
C13B C6B C7B C8B 67.3(3)
C11B C6B C7B C8B -59.2(3)
C5B C6B C7B C8B -171.6(2)
C6B C7B C8B C9B 44.9(4)
C7B C8B C9B C10B 15.4(4)
C8B C9B C10B C11B -62.6(3)
C9B C10B C11B C1B 163.8(2)
C9B C10B C11B C6B 47.1(3)
O4 C1B C11B C10B -101.5(3)
C2B C1B C11B C10B 139.5(2)
O4 C1B C11B C6B 20.4(3)
C2B C1B C11B C6B -98.6(3)
C13B C6B C11B C10B -108.5(3)
C7B C6B C11B C10B 12.1(3)
C5B C6B C11B C10B 130.4(2)
C13B C6B C11B C1B 129.7(3)
C7B C6B C11B C1B -109.7(2)
C5B C6B C11B C1B 8.5(3)
N4 N3 C13B C6B 177.3(3)
C7B C6B C13B N3 -113.5(3)
C11B C6B C13B N3 8.7(4)
C5B C6B C13B N3 125.1(3)
O6 S6 C14B C15B 160.4(2)
O5 S6 C14B C15B 28.6(3)
N4 S6 C14B C15B -82.4(3)
O6 S6 C14B C19B -22.8(3)
O5 S6 C14B C19B -154.6(2)
N4 S6 C14B C19B 94.4(3)
C19B C14B C15B C16B -1.7(5)
S6 C14B C15B C16B 175.1(2)
C14B C15B C16B C17B 0.0(5)
C15B C16B C17B C18B 2.5(5)
C15B C16B C17B C20B -176.3(3)
C16B C17B C18B C19B -3.5(5)
C20B C17B C18B C19B 175.4(3)
C17B C18B C19B C14B 1.9(5)
C15B C14B C19B C18B 0.8(5)
S6 C14B C19B C18B -176.0(2)
C2B S4 C21B C22B -57.8(3)
S4 C21B C22B C23B 67.6(3)
C21B C22B C23B S5 -68.1(3)
C2B S5 C23B C22B 58.6(3)
C13C N5 N6 S9 -146.0(2)
O8 S9 N6 N5 -175.22(19)
O9 S9 N6 N5 -47.0(2)
C14C S9 N6 N5 69.1(2)
C5C O7 C1C C11C 44.2(3)
C5C O7 C1C C2C -78.0(3)
O7 C1C C2C C3C 62.3(3)
C11C C1C C2C C3C -54.2(3)
O7 C1C C2C S8 178.42(19)
C11C C1C C2C S8 61.9(3)
O7 C1C C2C S7 -57.1(3)
C11C C1C C2C S7 -173.6(2)
C23C S8 C2C C1C 67.0(2)
C23C S8 C2C C3C -175.3(2)
C23C S8 C2C S7 -57.4(2)
C21C S7 C2C C1C -66.5(2)
C21C S7 C2C C3C 174.5(2)
C21C S7 C2C S8 58.6(2)
C1C C2C C3C C4C -42.6(3)
S8 C2C C3C C4C -162.8(2)
S7 C2C C3C C4C 77.9(3)
C2C C3C C4C C5C 41.2(4)
C1C O7 C5C C12C -170.5(3)
C1C O7 C5C C4C 71.3(3)
C1C O7 C5C C6C -48.5(3)
C3C C4C C5C O7 -54.9(3)
C3C C4C C5C C12C -171.4(3)
C3C C4C C5C C6C 56.5(4)
O7 C5C C6C C13C 157.9(2)
C12C C5C C6C C13C -86.0(3)
C4C C5C C6C C13C 43.4(3)
O7 C5C C6C C7C -84.2(3)
C12C C5C C6C C7C 31.9(4)
C4C C5C C6C C7C 161.2(3)
O7 C5C C6C C11C 33.4(3)
C12C C5C C6C C11C 149.5(3)
C4C C5C C6C C11C -81.2(3)
C13C C6C C7C C8C -68.6(3)
C11C C6C C7C C8C 57.0(3)
C5C C6C C7C C8C 170.5(3)
C6C C7C C8C C9C -50.6(4)
C7C C8C C9C C10C -6.1(4)
C8C C9C C10C C11C 55.8(4)
C9C C10C C11C C1C -163.5(3)
C9C C10C C11C C6C -48.3(4)
O7 C1C C11C C10C 100.3(3)
C2C C1C C11C C10C -140.8(3)
O7 C1C C11C C6C -20.9(3)
C2C C1C C11C C6C 98.0(3)
C13C C6C C11C C10C 112.3(3)
C7C C6C C11C C10C -7.1(3)
C5C C6C C11C C10C -126.7(3)
C13C C6C C11C C1C -128.7(3)
C7C C6C C11C C1C 111.8(3)
C5C C6C C11C C1C -7.7(3)
N6 N5 C13C C6C -174.9(3)
C7C C6C C13C N5 126.9(3)
C11C C6C C13C N5 5.5(5)
C5C C6C C13C N5 -111.2(3)
O8 S9 C14C C19C 128.1(2)
O9 S9 C14C C19C -4.1(3)
N6 S9 C14C C19C -119.4(2)
O8 S9 C14C C15C -47.8(3)
O9 S9 C14C C15C 180.0(2)
N6 S9 C14C C15C 64.7(3)
C19C C14C C15C C16C -2.9(4)
S9 C14C C15C C16C 173.1(2)
C14C C15C C16C C17C -0.8(5)
C15C C16C C17C C18C 3.8(5)
C15C C16C C17C C20C -173.2(3)
C16C C17C C18C C19C -3.4(5)
C20C C17C C18C C19C 173.7(3)
C15C C14C C19C C18C 3.3(4)
S9 C14C C19C C18C -172.6(2)
C17C C18C C19C C14C -0.1(5)
C2C S7 C21C C22C -62.0(3)
S7 C21C C22C C23C 68.0(4)
C21C C22C C23C S8 -64.7(4)
C2C S8 C23C C22C 57.6(3)
C13D N7 N8 S12 -163.4(2)
O12 S12 N8 N7 -59.8(2)
O11 S12 N8 N7 172.6(2)
C14D S12 N8 N7 57.6(2)
C5D O10 C1D C11D 44.5(3)
C5D O10 C1D C2D -76.7(3)
O10 C1D C2D C3D 63.6(3)
C11D C1D C2D C3D -52.5(3)
O10 C1D C2D S11 -174.62(18)
C11D C1D C2D S11 69.3(2)
O10 C1D C2D S10 -56.7(2)
C11D C1D C2D S10 -172.87(19)
C23D S11 C2D C3D -69.3(2)
C23D S11 C2D C1D 172.0(2)
C23D S11 C2D S10 57.95(19)
C21D S10 C2D C3D 71.2(2)
C21D S10 C2D C1D -170.4(2)
C21D S10 C2D S11 -56.9(2)
C1D C2D C3D C4D -44.4(3)
S11 C2D C3D C4D -160.9(2)
S10 C2D C3D C4D 72.1(3)
C2D C3D C4D C5D 42.6(3)
C1D O10 C5D C12D -170.8(2)
C1D O10 C5D C4D 70.8(3)
C1D O10 C5D C6D -49.2(3)
C3D C4D C5D O10 -55.9(3)
C3D C4D C5D C12D -172.7(3)
C3D C4D C5D C6D 56.3(3)
O10 C5D C6D C13D 156.5(2)
C12D C5D C6D C13D -87.5(3)
C4D C5D C6D C13D 40.7(3)
O10 C5D C6D C7D -83.4(3)
C12D C5D C6D C7D 32.6(4)
C4D C5D C6D C7D 160.9(2)
O10 C5D C6D C11D 34.1(3)
C12D C5D C6D C11D 150.1(3)
C4D C5D C6D C11D -81.6(3)
C13D C6D C7D C8D -68.4(3)
C11D C6D C7D C8D 56.6(3)
C5D C6D C7D C8D 169.4(2)
C6D C7D C8D C9D -42.8(4)
C7D C8D C9D C10D -16.4(4)
C8D C9D C10D C11D 62.9(4)
C9D C10D C11D C1D -164.6(3)
C9D C10D C11D C6D -48.2(4)
O10 C1D C11D C10D 100.8(3)
C2D C1D C11D C10D -140.8(3)
O10 C1D C11D C6D -21.1(3)
C2D C1D C11D C6D 97.3(3)
C13D C6D C11D C10D 110.8(3)
C7D C6D C11D C10D -10.2(3)
C5D C6D C11D C10D -128.9(3)
C13D C6D C11D C1D -128.2(3)
C7D C6D C11D C1D 110.8(3)
C5D C6D C11D C1D -8.0(3)
N8 N7 C13D C6D -178.3(2)
C7D C6D C13D N7 113.6(3)
C11D C6D C13D N7 -8.8(4)
C5D C6D C13D N7 -123.9(3)
O12 S12 C14D C19D -7.7(3)
O11 S12 C14D C19D 124.2(2)
N8 S12 C14D C19D -125.2(2)
O12 S12 C14D C15D 172.1(2)
O11 S12 C14D C15D -56.1(3)
N8 S12 C14D C15D 54.6(3)
C19D C14D C15D C16D -1.0(5)
S12 C14D C15D C16D 179.2(2)
C14D C15D C16D C17D 0.4(5)
C15D C16D C17D C18D 0.7(5)
C15D C16D C17D C20D -179.4(3)
C16D C17D C18D C19D -1.2(5)
C20D C17D C18D C19D 178.9(3)
C15D C14D C19D C18D 0.5(4)
S12 C14D C19D C18D -179.7(2)
C17D C18D C19D C14D 0.6(5)
C2D S10 C21D C22D 58.2(3)
S10 C21D C22D C23D -64.7(4)
C21D C22D C23D S11 65.6(4)
C2D S11 C23D C22D -60.1(3)
